data_1554682
loop_
_publ_author_name
'Li, Aisen'
'Liu, Hao'
'Song, Chongping'
'Geng, Yijia'
'Xu, Shuping'
'Zhang, Hongyu'
'Zhang, Houyu'
'Cui, Haining'
'Xu, Weiqing'

_publ_section_title
;
 Flexible control of excited state transition under pressure/temperature:
 distinct stimuli-responsive behaviours of two ESIPT polymorphs
;
_journal_issue 10
_journal_name_full 'Materials Chemistry Frontiers'
_journal_page_first 2128
_journal_paper_doi 10.1039/C9QM00395A
_journal_volume 3
_journal_year 2019
_chemical_formula_moiety 'C18 H19 N3 O'
_chemical_formula_sum 'C18 H19 N3 O'
_chemical_formula_weight 293.36
_chemical_name_systematic 4-Methyl-2-(5-[4-dimethylaminophenyl]-lH-pyrazole-3-yl)phenol
_space_group_crystal_system monoclinic
_space_group_IT_number 14
_space_group_name_Hall '-P 2yn'
_space_group_name_H-M_alt 'P 1 21/n 1'
_atom_sites_solution_hydrogens mixed
_audit_creation_date 2017-09-28
_audit_creation_method
;
Olex2 1.2
(compiled 2017.08.10 svn.r3458 for OlexSys, GUI svn.r5381)
;
_audit_update_record
;
2017-09-28 deposited with the CCDC.	2019-08-20 downloaded from the CCDC.
;
_cell_angle_alpha 90
_cell_angle_beta 104.08(3)
_cell_angle_gamma 90
_cell_formula_units_Z 8
_cell_length_a 16.236(3)
_cell_length_b 7.7124(15)
_cell_length_c 25.238(5)
_cell_measurement_reflns_used 13913
_cell_measurement_temperature 293(2)
_cell_measurement_theta_max 55.03
_cell_measurement_theta_min 6.16
_cell_volume 3065.3(11)
_computing_molecular_graphics 'Olex2 (Dolomanov et al., 2009)'
_computing_publication_material 'Olex2 (Dolomanov et al., 2009)'
_computing_structure_refinement 'XL (Sheldrick, 2008)'
_computing_structure_solution 'SHELXS-97 (Sheldrick, 1990)'
_diffrn_ambient_temperature 293(2)
_diffrn_measured_fraction_theta_full 0.983
_diffrn_measured_fraction_theta_max 0.977
_diffrn_measurement_device_type 'Bruker P4'
_diffrn_measurement_method '\w scans'
_diffrn_radiation_monochromator graphite
_diffrn_radiation_type MoK\a
_diffrn_radiation_wavelength 0.71073
_diffrn_reflns_av_R_equivalents 0.0403
_diffrn_reflns_av_unetI/netI 0.0462
_diffrn_reflns_Laue_measured_fraction_full 0.983
_diffrn_reflns_Laue_measured_fraction_max 0.977
_diffrn_reflns_limit_h_max 20
_diffrn_reflns_limit_h_min -18
_diffrn_reflns_limit_k_max 9
_diffrn_reflns_limit_k_min -9
_diffrn_reflns_limit_l_max 32
_diffrn_reflns_limit_l_min -32
_diffrn_reflns_number 23729
_diffrn_reflns_point_group_measured_fraction_full 0.983
_diffrn_reflns_point_group_measured_fraction_max 0.977
_diffrn_reflns_theta_full 25.242
_diffrn_reflns_theta_max 27.482
_diffrn_reflns_theta_min 3.078
_exptl_absorpt_coefficient_mu 0.081
_exptl_absorpt_correction_T_max 0.9888
_exptl_absorpt_correction_T_min 0.9856
_exptl_absorpt_correction_type none
_exptl_crystal_colour colorless
_exptl_crystal_density_diffrn 1.271
_exptl_crystal_density_method 'not measured'
_exptl_crystal_description block
_exptl_crystal_F_000 1248
_exptl_crystal_preparation Luminescent
_exptl_crystal_recrystallization_method 'Re-crystallisation from solvent: chloroform / petroleum ether'
_exptl_crystal_size_max 0.18
_exptl_crystal_size_mid 0.15
_exptl_crystal_size_min 0.14
_refine_diff_density_max 0.184
_refine_diff_density_min -0.179
_refine_diff_density_rms 0.036
_refine_ls_extinction_method none
_refine_ls_goodness_of_fit_ref 0.946
_refine_ls_hydrogen_treatment mixed
_refine_ls_matrix_type full
_refine_ls_number_parameters 502
_refine_ls_number_reflns 6863
_refine_ls_number_restraints 0
_refine_ls_restrained_S_all 0.946
_refine_ls_R_factor_all 0.1003
_refine_ls_R_factor_gt 0.0509
_refine_ls_shift/su_max 0.000
_refine_ls_shift/su_mean 0.000
_refine_ls_structure_factor_coef Fsqd
_refine_ls_weighting_details 'w=1/[\s^2^(Fo^2^)+(0.0853P)^2^] where P=(Fo^2^+2Fc^2^)/3'
_refine_ls_weighting_scheme calc
_refine_ls_wR_factor_gt 0.1311
_refine_ls_wR_factor_ref 0.1550
_reflns_Friedel_coverage 0.000
_reflns_number_gt 3670
_reflns_number_total 6863
_reflns_threshold_expression 'I > 2\s(I)'
_cod_data_source_file c9qm00395a2.cif
_cod_data_source_block c2
_cod_original_cell_volume 3065.4(11)
_cod_database_code 1554682
_shelx_shelxl_version_number 2016/6
_shelx_space_group_comment
;
The symmetry employed for this shelxl refinement is uniquely defined
by the following loop, which should always be used as a source of
symmetry information in preference to the above space-group names.
They are only intended as comments.
;
_shelx_estimated_absorpt_t_max 0.989
_shelx_estimated_absorpt_t_min 0.986
_olex2_refinement_description
;
1. Fixed Uiso
 At 1.5 times of:
  All C(H,H,H) groups, All O(H) groups
2.a Idealised Me refined as rotating group:
 C7(H7A,H7B,H7C), C35(H35A,H35B,H35C), C36(H36A,H36B,H36C), C25(H25A,H25B,H25C)
2.b Idealised tetrahedral OH refined as rotating group:
 O2(H2)
;
_olex2_submission_special_instructions 'No special instructions were received'

loop_
_space_group_symop_operation_xyz
'x, y, z'
'-x+1/2, y+1/2, -z+1/2'
'-x, -y, -z'
'x-1/2, -y-1/2, z-1/2'

loop_
_atom_site_label
_atom_site_type_symbol
_atom_site_fract_x
_atom_site_fract_y
_atom_site_fract_z
_atom_site_U_iso_or_equiv
_atom_site_adp_type
_atom_site_occupancy
_atom_site_site_symmetry_order
_atom_site_calc_flag
_atom_site_refinement_flags_posn
C19 C -0.22796(13) 0.3892(3) 0.19323(7) 0.0605(5) Uani 1 1 d .
C14 C -0.03721(12) 0.6689(2) 0.04449(7) 0.0504(4) Uani 1 1 d .
C11 C 0.14353(12) 0.6463(2) 0.07546(7) 0.0509(5) Uani 1 1 d .
C12 C 0.10042(13) 0.7347(3) 0.02829(7) 0.0543(5) Uani 1 1 d .
C10 C 0.23564(12) 0.6345(2) 0.08914(7) 0.0518(5) Uani 1 1 d .
C15 C 0.00613(13) 0.5807(3) 0.09179(7) 0.0560(5) Uani 1 1 d .
N2 N 0.28211(12) 0.5684(3) 0.13642(7) 0.0708(5) Uani 1 1 d .
C16 C 0.09296(13) 0.5711(3) 0.10627(7) 0.0558(5) Uani 1 1 d .
C13 C 0.01362(13) 0.7471(3) 0.01331(7) 0.0541(5) Uani 1 1 d .
C9 C 0.29398(12) 0.6868(3) 0.06107(7) 0.0555(5) Uani 1 1 d .
N1 N 0.36699(12) 0.5745(3) 0.14057(7) 0.0735(5) Uani 1 1 d .
C6 C 0.45793(12) 0.6844(3) 0.08441(7) 0.0572(5) Uani 1 1 d .
C8 C 0.37430(13) 0.6479(3) 0.09415(7) 0.0566(5) Uani 1 1 d .
C1 C 0.53031(14) 0.6971(3) 0.12729(8) 0.0700(6) Uani 1 1 d .
O1 O 0.52908(13) 0.6614(3) 0.18001(6) 0.1013(6) Uani 1 1 d .
C5 C 0.46647(14) 0.7159(3) 0.03180(8) 0.0649(6) Uani 1 1 d .
C4 C 0.54214(14) 0.7641(3) 0.02029(9) 0.0689(6) Uani 1 1 d .
C2 C 0.60598(17) 0.7507(4) 0.11670(11) 0.0843(7) Uani 1 1 d .
C3 C 0.61114(17) 0.7847(3) 0.06424(11) 0.0787(7) Uani 1 1 d .
C7 C 0.54881(17) 0.7945(4) -0.03735(10) 0.0959(8) Uani 1 1 d .
H7A H 0.598575 0.862171 -0.036956 0.144 Uiso 1 1 calc GR
H7B H 0.499368 0.855593 -0.057188 0.144 Uiso 1 1 calc GR
H7C H 0.552738 0.685091 -0.054713 0.144 Uiso 1 1 calc GR
N4 N -0.03550(10) 0.0414(2) 0.11714(6) 0.0558(4) Uani 1 1 d .
N5 N 0.04960(10) 0.0259(2) 0.12572(6) 0.0547(4) Uani 1 1 d .
N6 N 0.45338(10) 0.1598(2) 0.22528(6) 0.0606(4) Uani 1 1 d .
C28 C 0.09303(11) 0.1306(2) 0.16622(6) 0.0458(4) Uani 1 1 d .
C29 C 0.18548(11) 0.1369(2) 0.18163(6) 0.0451(4) Uani 1 1 d .
C32 C 0.36617(11) 0.1541(2) 0.21131(6) 0.0499(4) Uani 1 1 d .
C31 C 0.32185(12) 0.0605(3) 0.16556(7) 0.0546(5) Uani 1 1 d .
C30 C 0.23474(12) 0.0535(3) 0.15161(7) 0.0524(5) Uani 1 1 d .
C33 C 0.31634(12) 0.2367(3) 0.24194(7) 0.0550(5) Uani 1 1 d .
C26 C -0.04693(11) 0.1603(2) 0.15316(6) 0.0474(4) Uani 1 1 d .
O2 O -0.19833(9) 0.0397(2) 0.07386(5) 0.0750(5) Uani 1 1 d .
H2 H -0.149054 0.006497 0.078872 0.113 Uiso 1 1 calc GR
C27 C 0.03143(11) 0.2192(3) 0.18468(7) 0.0479(4) Uani 1 1 d .
C24 C -0.14795(13) 0.3298(3) 0.19240(7) 0.0553(5) Uani 1 1 d .
C22 C -0.20463(12) 0.1536(3) 0.11406(7) 0.0546(5) Uani 1 1 d .
C23 C -0.13343(11) 0.2135(2) 0.15352(6) 0.0475(4) Uani 1 1 d .
C34 C 0.22939(12) 0.2289(3) 0.22761(7) 0.0524(5) Uani 1 1 d .
C35 C 0.49710(14) 0.2733(4) 0.26893(8) 0.0797(7) Uani 1 1 d .
H35A H 0.486050 0.391931 0.257932 0.120 Uiso 1 1 calc GR
H35B H 0.557063 0.251660 0.276622 0.120 Uiso 1 1 calc GR
H35C H 0.477111 0.251564 0.301112 0.120 Uiso 1 1 calc GR
C20 C -0.29601(15) 0.3294(3) 0.15293(9) 0.0657(6) Uani 1 1 d .
C21 C -0.28453(14) 0.2125(3) 0.11443(8) 0.0644(6) Uani 1 1 d .
C36 C 0.49948(14) 0.1230(4) 0.18468(9) 0.0883(8) Uani 1 1 d .
H36A H 0.487611 0.006552 0.171628 0.132 Uiso 1 1 calc GR
H36B H 0.559254 0.135317 0.200490 0.132 Uiso 1 1 calc GR
H36C H 0.482388 0.202640 0.154776 0.132 Uiso 1 1 calc GR
C25 C -0.24106(15) 0.5134(4) 0.23660(9) 0.0888(8) Uani 1 1 d .
H25A H -0.206583 0.478427 0.271481 0.133 Uiso 1 1 calc GR
H25B H -0.299751 0.512674 0.237691 0.133 Uiso 1 1 calc GR
H25C H -0.225193 0.628235 0.228223 0.133 Uiso 1 1 calc GR
N3 N -0.12363(11) 0.6787(2) 0.02979(6) 0.0616(4) Uani 1 1 d .
C17 C -0.16748(18) 0.7675(4) -0.01964(9) 0.0670(6) Uani 1 1 d .
C18 C -0.17454(18) 0.5916(4) 0.06116(12) 0.0756(7) Uani 1 1 d .
H27 H 0.0377(11) 0.303(3) 0.2129(7) 0.061(5) Uiso 1 1 d .
H34 H 0.1972(11) 0.287(3) 0.2520(7) 0.059(5) Uiso 1 1 d .
H12 H 0.1347(12) 0.792(3) 0.0049(7) 0.059(5) Uiso 1 1 d .
H9 H 0.2806(12) 0.742(3) 0.0260(8) 0.065(6) Uiso 1 1 d .
H33 H 0.3417(13) 0.301(3) 0.2748(8) 0.073(6) Uiso 1 1 d .
H24 H -0.0985(12) 0.366(3) 0.2199(7) 0.065(6) Uiso 1 1 d .
H16 H 0.1197(12) 0.506(3) 0.1385(7) 0.059(5) Uiso 1 1 d .
H13 H -0.0159(14) 0.811(3) -0.0210(8) 0.084(7) Uiso 1 1 d .
H15 H -0.0239(12) 0.522(3) 0.1153(7) 0.069(6) Uiso 1 1 d .
H5A H 0.4162(14) 0.703(3) 0.0021(8) 0.079(7) Uiso 1 1 d .
H21 H -0.3338(14) 0.167(3) 0.0888(8) 0.078(7) Uiso 1 1 d .
H18A H -0.1657(15) 0.640(3) 0.0973(10) 0.094(8) Uiso 1 1 d .
H18B H -0.1636(16) 0.469(4) 0.0652(9) 0.105(9) Uiso 1 1 d .
H30 H 0.2057(12) -0.010(3) 0.1179(7) 0.063(5) Uiso 1 1 d .
H31 H 0.3522(12) 0.000(3) 0.1427(7) 0.069(6) Uiso 1 1 d .
H17A H -0.1531(15) 0.719(3) -0.0515(9) 0.090(7) Uiso 1 1 d .
H2A H 0.2645(14) 0.523(3) 0.1638(9) 0.085(7) Uiso 1 1 d .
H20 H -0.3500(14) 0.365(3) 0.1548(8) 0.078(7) Uiso 1 1 d .
H5 H 0.0721(14) -0.052(3) 0.1055(9) 0.085(7) Uiso 1 1 d .
H2B H 0.6578(18) 0.761(4) 0.1472(10) 0.108(8) Uiso 1 1 d .
H3 H 0.6662(17) 0.827(3) 0.0587(8) 0.096(8) Uiso 1 1 d .
H17B H -0.230(2) 0.761(4) -0.0255(10) 0.130(11) Uiso 1 1 d .
H17C H -0.1497(16) 0.891(4) -0.0178(9) 0.104(9) Uiso 1 1 d .
H18C H -0.2354(19) 0.594(4) 0.0414(10) 0.113(9) Uiso 1 1 d .
H1 H 0.472(2) 0.625(4) 0.1805(11) 0.134(12) Uiso 1 1 d .

loop_
_atom_site_aniso_label
_atom_site_aniso_U_11
_atom_site_aniso_U_22
_atom_site_aniso_U_33
_atom_site_aniso_U_23
_atom_site_aniso_U_13
_atom_site_aniso_U_12
C19 0.0580(13) 0.0627(14) 0.0613(11) -0.0004(9) 0.0154(9) 0.0049(10)
C14 0.0595(13) 0.0402(11) 0.0529(10) -0.0033(8) 0.0162(8) -0.0015(8)
C11 0.0600(12) 0.0441(12) 0.0504(9) -0.0046(8) 0.0168(8) -0.0016(9)
C12 0.0670(14) 0.0473(13) 0.0516(10) 0.0016(8) 0.0201(8) -0.0040(9)
C10 0.0587(13) 0.0466(12) 0.0499(9) -0.0031(8) 0.0129(8) -0.0007(9)
C15 0.0648(14) 0.0499(13) 0.0566(10) 0.0062(9) 0.0213(9) -0.0015(10)
N2 0.0660(13) 0.0830(15) 0.0640(11) 0.0180(9) 0.0170(8) 0.0022(10)
C16 0.0624(14) 0.0526(13) 0.0528(10) 0.0063(9) 0.0147(8) 0.0005(9)
C13 0.0646(13) 0.0469(13) 0.0518(10) 0.0008(8) 0.0161(8) -0.0008(9)
C9 0.0615(13) 0.0549(14) 0.0499(10) -0.0017(8) 0.0133(8) -0.0019(9)
N1 0.0610(12) 0.0882(16) 0.0703(10) 0.0178(9) 0.0142(8) 0.0040(10)
C6 0.0539(13) 0.0514(13) 0.0645(11) -0.0036(8) 0.0110(8) 0.0014(9)
C8 0.0625(13) 0.0506(13) 0.0556(10) -0.0041(8) 0.0123(8) 0.0001(9)
C1 0.0625(15) 0.0737(17) 0.0686(13) -0.0004(10) 0.0059(10) 0.0060(11)
O1 0.0819(14) 0.143(2) 0.0678(10) 0.0111(9) -0.0034(8) -0.0049(12)
C5 0.0570(14) 0.0700(16) 0.0679(13) -0.0033(10) 0.0155(10) -0.0013(11)
C4 0.0609(14) 0.0634(16) 0.0865(14) -0.0010(11) 0.0257(11) 0.0060(11)
C2 0.0566(16) 0.087(2) 0.0999(18) -0.0051(14) 0.0010(13) 0.0002(13)
C3 0.0586(16) 0.0700(18) 0.111(2) -0.0054(13) 0.0268(13) 0.0027(12)
C7 0.091(2) 0.110(2) 0.1012(18) 0.0041(15) 0.0501(14) 0.0057(16)
N4 0.0493(10) 0.0611(12) 0.0555(8) -0.0077(7) 0.0098(6) -0.0012(8)
N5 0.0526(10) 0.0571(11) 0.0538(8) -0.0099(7) 0.0119(7) -0.0010(8)
N6 0.0488(10) 0.0739(13) 0.0582(9) -0.0129(8) 0.0113(7) 0.0021(8)
C28 0.0529(11) 0.0416(11) 0.0421(8) 0.0009(7) 0.0101(7) -0.0017(8)
C29 0.0524(11) 0.0419(11) 0.0414(8) 0.0031(7) 0.0122(7) 0.0018(8)
C32 0.0526(12) 0.0509(12) 0.0463(9) -0.0004(8) 0.0123(7) 0.0023(9)
C31 0.0550(13) 0.0596(14) 0.0495(10) -0.0097(8) 0.0134(8) 0.0046(9)
C30 0.0563(12) 0.0539(13) 0.0459(9) -0.0085(8) 0.0099(8) 0.0009(9)
C33 0.0553(13) 0.0612(14) 0.0471(10) -0.0122(9) 0.0100(8) -0.0001(9)
C26 0.0534(11) 0.0447(12) 0.0437(8) 0.0029(7) 0.0110(7) -0.0007(8)
O2 0.0631(9) 0.0884(13) 0.0701(8) -0.0265(8) 0.0096(7) -0.0090(8)
C27 0.0526(12) 0.0454(12) 0.0449(9) -0.0009(8) 0.0105(7) -0.0004(8)
C24 0.0535(12) 0.0575(13) 0.0530(10) -0.0009(9) 0.0093(8) 0.0028(9)
C22 0.0536(12) 0.0548(13) 0.0552(10) -0.0001(8) 0.0130(8) -0.0065(9)
C23 0.0471(11) 0.0467(12) 0.0477(9) 0.0046(7) 0.0096(7) -0.0009(8)
C34 0.0545(12) 0.0559(13) 0.0480(9) -0.0066(8) 0.0150(8) 0.0021(9)
C35 0.0594(14) 0.099(2) 0.0768(13) -0.0227(13) 0.0082(10) -0.0067(13)
C20 0.0511(14) 0.0708(17) 0.0757(13) 0.0041(11) 0.0163(10) 0.0048(11)
C21 0.0489(13) 0.0717(16) 0.0683(12) -0.0007(10) 0.0062(9) -0.0046(11)
C36 0.0579(15) 0.135(3) 0.0747(14) -0.0214(14) 0.0211(10) 0.0032(14)
C25 0.0732(17) 0.105(2) 0.0875(15) -0.0234(14) 0.0193(12) 0.0205(14)
N3 0.0581(11) 0.0615(12) 0.0660(10) 0.0093(8) 0.0167(7) 0.0012(8)
C17 0.0696(17) 0.0611(17) 0.0661(13) 0.0002(11) 0.0081(10) 0.0062(12)
C18 0.0639(17) 0.078(2) 0.0888(17) 0.0166(14) 0.0253(12) -0.0040(13)

loop_
_atom_type_symbol
_atom_type_description
_atom_type_scat_dispersion_real
_atom_type_scat_dispersion_imag
_atom_type_scat_source
C C 0.0033 0.0016 'International Tables Vol C Tables 4.2.6.8 and 6.1.1.4'
H H 0.0000 0.0000 'International Tables Vol C Tables 4.2.6.8 and 6.1.1.4'
N N 0.0061 0.0033 'International Tables Vol C Tables 4.2.6.8 and 6.1.1.4'
O O 0.0106 0.0060 'International Tables Vol C Tables 4.2.6.8 and 6.1.1.4'

loop_
_geom_angle_atom_site_label_1
_geom_angle_atom_site_label_2
_geom_angle_atom_site_label_3
_geom_angle
C24 C19 C20 117.57(19)
C24 C19 C25 121.36(18)
C20 C19 C25 121.07(19)
C15 C14 C13 116.24(18)
N3 C14 C15 121.83(17)
N3 C14 C13 121.94(17)
C12 C11 C10 120.29(16)
C16 C11 C12 115.96(18)
C16 C11 C10 123.74(17)
C13 C12 C11 122.37(17)
N2 C10 C11 123.81(17)
N2 C10 C9 105.07(18)
C9 C10 C11 131.10(17)
C16 C15 C14 121.54(18)
C10 N2 N1 113.24(17)
C15 C16 C11 122.60(18)
C12 C13 C14 121.28(17)
C10 C9 C8 106.79(17)
C8 N1 N2 104.65(17)
C1 C6 C8 121.60(18)
C5 C6 C8 120.40(18)
C5 C6 C1 117.93(19)
C9 C8 C6 128.78(18)
N1 C8 C9 110.25(18)
N1 C8 C6 120.91(18)
O1 C1 C6 122.3(2)
O1 C1 C2 118.3(2)
C2 C1 C6 119.5(2)
C4 C5 C6 123.3(2)
C5 C4 C7 121.5(2)
C3 C4 C5 116.9(2)
C3 C4 C7 121.6(2)
C3 C2 C1 120.6(2)
C2 C3 C4 121.7(2)
C26 N4 N5 104.94(15)
N4 N5 C28 113.07(16)
C32 N6 C35 119.84(16)
C32 N6 C36 119.59(15)
C36 N6 C35 114.66(18)
N5 C28 C29 122.25(15)
N5 C28 C27 105.18(16)
C27 C28 C29 132.55(16)
C30 C29 C28 122.17(15)
C30 C29 C34 116.33(17)
C34 C29 C28 121.51(16)
N6 C32 C31 121.19(16)
N6 C32 C33 122.76(16)
C33 C32 C31 116.03(17)
C30 C31 C32 121.41(17)
C31 C30 C29 122.48(16)
C34 C33 C32 122.05(17)
N4 C26 C27 110.58(16)
N4 C26 C23 119.25(16)
C27 C26 C23 130.14(17)
C28 C27 C26 106.23(16)
C19 C24 C23 123.05(18)
O2 C22 C23 122.70(18)
O2 C22 C21 117.32(17)
C21 C22 C23 119.97(19)
C24 C23 C26 120.80(16)
C24 C23 C22 117.37(17)
C22 C23 C26 121.81(16)
C33 C34 C29 121.69(17)
C21 C20 C19 121.2(2)
C20 C21 C22 120.9(2)
C14 N3 C17 121.19(18)
C14 N3 C18 120.96(18)
C18 N3 C17 117.7(2)

loop_
_geom_bond_atom_site_label_1
_geom_bond_atom_site_label_2
_geom_bond_distance
C19 C24 1.382(3)
C19 C20 1.386(3)
C19 C25 1.508(3)
C14 C15 1.405(3)
C14 C13 1.407(2)
C14 N3 1.363(2)
C11 C12 1.402(3)
C11 C10 1.454(3)
C11 C16 1.388(3)
C12 C13 1.371(3)
C10 N2 1.347(2)
C10 C9 1.374(3)
C15 C16 1.370(3)
N2 N1 1.357(2)
C9 C8 1.399(3)
N1 C8 1.332(2)
C6 C8 1.465(3)
C6 C1 1.394(3)
C6 C5 1.389(3)
C1 O1 1.364(3)
C1 C2 1.383(3)
C5 C4 1.381(3)
C4 C3 1.380(3)
C4 C7 1.503(3)
C2 C3 1.372(3)
N4 N5 1.351(2)
N4 C26 1.336(2)
N5 C28 1.357(2)
N6 C32 1.374(2)
N6 C35 1.450(3)
N6 C36 1.437(2)
C28 C29 1.457(2)
C28 C27 1.383(2)
C29 C30 1.386(2)
C29 C34 1.399(2)
C32 C31 1.403(2)
C32 C33 1.401(2)
C31 C30 1.373(3)
C33 C34 1.371(3)
C26 C27 1.402(2)
C26 C23 1.465(2)
O2 C22 1.364(2)
C24 C23 1.392(3)
C22 C23 1.408(2)
C22 C21 1.377(3)
C20 C21 1.371(3)
N3 C17 1.449(3)
N3 C18 1.442(3)
